data_4100473
loop_
_publ_author_name
'Lambert, C.'
'Schelter, J.'
'Amthor, S.'
'Coropceanu, V.'
'Br\'edas, J.-L.'
'Gruhn, N. E.'

_journal_name_full 'Journal of the American Chemical Society'
_journal_paper_doi 10.1021/ja0512531
_journal_year 2005
_chemical_formula_sum 'C112 H108 Fe2 N4 O12'
_chemical_formula_weight 1813.72
_space_group_IT_number 2
_symmetry_cell_setting triclinic
_symmetry_space_group_name_Hall '-P 1'
_symmetry_space_group_name_H-M 'P -1'
_cell_angle_alpha 89.578(2)
_cell_angle_beta 89.332(2)
_cell_angle_gamma 88.507(2)
_cell_formula_units_Z 2
_cell_length_a 16.1429(17)
_cell_length_b 16.8733(18)
_cell_length_c 17.3090(19)
_cell_measurement_temperature 173(2)
_cell_volume 4712.7(9)
_diffrn_ambient_temperature 173(2)
_exptl_crystal_density_diffrn 1.278
_cod_database_code 4100473

loop_
_symmetry_equiv_pos_as_xyz
'x, y, z'
'-x, -y, -z'

loop_
_atom_site_label
_atom_site_type_symbol
_atom_site_fract_x
_atom_site_fract_y
_atom_site_fract_z
_atom_site_U_iso_or_equiv
_atom_site_adp_type
_atom_site_occupancy
_atom_site_symmetry_multiplicity
_atom_site_calc_flag
_atom_site_refinement_flags
_atom_site_disorder_assembly
_atom_site_disorder_group
C1 C 0.7520(4) 0.6482(4) 0.8331(3) 0.0507(15) Uani 1 1 d . . .
H1 H 0.7493 0.6048 0.7987 0.061 Uiso 1 1 calc R . .
C2 C 0.7529(5) 0.6324(4) 0.9113(4) 0.0653(19) Uani 1 1 d . . .
H2 H 0.7504 0.5795 0.9301 0.078 Uiso 1 1 calc R . .
C3 C 0.7572(6) 0.6936(4) 0.9605(4) 0.075(2) Uani 1 1 d . . .
C4 C 0.7594(6) 0.7697(4) 0.9311(4) 0.083(3) Uani 1 1 d . . .
H4 H 0.7618 0.8138 0.9648 0.099 Uiso 1 1 calc R . .
C5 C 0.7581(5) 0.7810(4) 0.8511(3) 0.0598(18) Uani 1 1 d . . .
H5 H 0.7596 0.8335 0.8308 0.072 Uiso 1 1 calc R . .
C6 C 0.7596(9) 0.6794(5) 1.0425(4) 0.127(5) Uani 1 1 d . . .
C7 C 0.6866(5) 0.7596(5) 0.3616(4) 0.074(2) Uani 1 1 d . . .
H7 H 0.6386 0.7397 0.3865 0.089 Uiso 1 1 calc R . .
C8 C 0.6822(6) 0.7799(6) 0.2839(5) 0.098(3) Uani 1 1 d . . .
H8 H 0.6320 0.7752 0.2563 0.118 Uiso 1 1 calc R . .
C9 C 0.7543(6) 0.8075(4) 0.2474(4) 0.070(2) Uani 1 1 d . . .
C10 C 0.8224(6) 0.8084(5) 0.2869(4) 0.087(3) Uani 1 1 d . . .
H10 H 0.8726 0.8233 0.2622 0.105 Uiso 1 1 calc R . .
C11 C 0.8228(5) 0.7877(5) 0.3647(4) 0.070(2) Uani 1 1 d . . .
H11 H 0.8736 0.7887 0.3917 0.084 Uiso 1 1 calc R . .
C12 C 0.7527(7) 0.8344(5) 0.1683(4) 0.103(3) Uani 1 1 d . . .
C100 C 0.7316(3) 0.8982(3) 0.6193(3) 0.0350(12) Uani 1 1 d . . .
C101 C 0.7233(3) 0.9875(3) 0.6199(4) 0.0434(14) Uani 1 1 d . . .
C102 C 0.7546(3) 1.0292(3) 0.6833(4) 0.0493(15) Uani 1 1 d . . .
C103 C 0.7460(4) 1.1116(4) 0.6842(5) 0.064(2) Uani 1 1 d . . .
H103 H 0.7652 1.1403 0.7272 0.077 Uiso 1 1 calc R . .
C104 C 0.7096(4) 1.1521(4) 0.6224(5) 0.070(2) Uani 1 1 d . . .
H104 H 0.7061 1.2084 0.6228 0.084 Uiso 1 1 calc R . .
C105 C 0.6788(4) 1.1121(4) 0.5613(5) 0.067(2) Uani 1 1 d . . .
H105 H 0.6533 1.1408 0.5202 0.080 Uiso 1 1 calc R . .
C106 C 0.6844(3) 1.0293(3) 0.5585(4) 0.0489(15) Uani 1 1 d . . .
C107 C 0.6434(3) 0.9916(3) 0.4928(4) 0.0515(16) Uani 1 1 d . . .
C108 C 0.6530(4) 1.0206(4) 0.4181(5) 0.068(2) Uani 1 1 d . . .
H108 H 0.6909 1.0617 0.4084 0.081 Uiso 1 1 calc R . .
C109 C 0.6092(5) 0.9915(5) 0.3584(5) 0.080(2) Uani 1 1 d . . .
H109 H 0.6180 1.0124 0.3080 0.096 Uiso 1 1 calc R . .
C110 C 0.5520(4) 0.9321(4) 0.3690(4) 0.0616(18) Uani 1 1 d . . .
C111 C 0.5436(4) 0.9023(4) 0.4428(4) 0.0506(15) Uani 1 1 d . . .
H111 H 0.5064 0.8605 0.4519 0.061 Uiso 1 1 calc R . .
C112 C 0.5871(3) 0.9310(3) 0.5035(4) 0.0417(13) Uani 1 1 d . . .
H112 H 0.5788 0.9093 0.5537 0.050 Uiso 1 1 calc R . .
C113 C 0.5012(5) 0.9022(5) 0.3033(4) 0.084(2) Uani 1 1 d . . .
H11A H 0.4986 0.8443 0.3066 0.126 Uiso 1 1 calc R . .
H11B H 0.5269 0.9174 0.2540 0.126 Uiso 1 1 calc R . .
H11C H 0.4450 0.9254 0.3067 0.126 Uiso 1 1 calc R . .
C114 C 0.8002(4) 0.9927(3) 0.7497(4) 0.0510(15) Uani 1 1 d . . .
C115 C 0.7767(5) 1.0102(4) 0.8255(5) 0.071(2) Uani 1 1 d . . .
H115 H 0.7279 1.0416 0.8348 0.086 Uiso 1 1 calc R . .
C116 C 0.8217(6) 0.9833(5) 0.8859(5) 0.089(3) Uani 1 1 d . . .
H116 H 0.8044 0.9970 0.9369 0.107 Uiso 1 1 calc R . .
C117 C 0.8932(6) 0.9357(5) 0.8752(5) 0.083(2) Uani 1 1 d . . .
C118 C 0.9172(5) 0.9175(4) 0.8000(4) 0.0679(19) Uani 1 1 d . . .
H118 H 0.9656 0.8856 0.7907 0.081 Uiso 1 1 calc R . .
C119 C 0.8704(4) 0.9458(3) 0.7383(4) 0.0523(15) Uani 1 1 d . . .
H119 H 0.8872 0.9324 0.6871 0.063 Uiso 1 1 calc R . .
C120 C 0.9437(7) 0.9071(7) 0.9420(5) 0.119(4) Uani 1 1 d . . .
H12A H 0.9105 0.9113 0.9896 0.179 Uiso 1 1 calc R . .
H12B H 0.9929 0.9394 0.9463 0.179 Uiso 1 1 calc R . .
H12C H 0.9608 0.8516 0.9338 0.179 Uiso 1 1 calc R . .
C200 C 0.5946(3) 0.7249(3) 0.5999(3) 0.0286(10) Uani 1 1 d . . .
C201 C 0.5038(3) 0.7059(3) 0.6067(3) 0.0319(11) Uani 1 1 d . . .
C202 C 0.4637(3) 0.6668(3) 0.5469(3) 0.0370(12) Uani 1 1 d . . .
C203 C 0.3806(3) 0.6463(4) 0.5564(4) 0.0489(14) Uani 1 1 d . . .
H203 H 0.3533 0.6199 0.5161 0.059 Uiso 1 1 calc R . .
C204 C 0.3383(3) 0.6642(4) 0.6242(4) 0.0515(15) Uani 1 1 d . . .
H204 H 0.2826 0.6484 0.6309 0.062 Uiso 1 1 calc R . .
C205 C 0.3763(3) 0.7048(3) 0.6821(4) 0.0477(14) Uani 1 1 d . . .
H205 H 0.3459 0.7182 0.7277 0.057 Uiso 1 1 calc R . .
C206 C 0.4596(3) 0.7267(3) 0.6746(3) 0.0377(12) Uani 1 1 d . . .
C207 C 0.4945(3) 0.7730(3) 0.7389(3) 0.0383(12) Uani 1 1 d . . .
C208 C 0.5274(4) 0.8472(3) 0.7269(4) 0.0497(15) Uani 1 1 d . . .
H208 H 0.5311 0.8674 0.6756 0.060 Uiso 1 1 calc R . .
C209 C 0.5548(4) 0.8921(4) 0.7861(4) 0.0597(17) Uani 1 1 d . . .
H209 H 0.5772 0.9426 0.7752 0.072 Uiso 1 1 calc R . .
C210 C 0.5504(5) 0.8655(4) 0.8617(4) 0.0654(19) Uani 1 1 d . . .
C211 C 0.5189(5) 0.7914(5) 0.8742(4) 0.076(2) Uani 1 1 d . . .
H211 H 0.5165 0.7707 0.9254 0.091 Uiso 1 1 calc R . .
C212 C 0.4907(4) 0.7464(4) 0.8140(4) 0.0598(17) Uani 1 1 d . . .
H212 H 0.4681 0.6960 0.8249 0.072 Uiso 1 1 calc R . .
C213 C 0.5793(6) 0.9161(6) 0.9284(5) 0.102(3) Uani 1 1 d . . .
H21A H 0.6013 0.8816 0.9695 0.153 Uiso 1 1 calc R . .
H21B H 0.5325 0.9481 0.9485 0.153 Uiso 1 1 calc R . .
H21C H 0.6228 0.9513 0.9099 0.153 Uiso 1 1 calc R . .
C214 C 0.5042(3) 0.6420(3) 0.4732(3) 0.0375(12) Uani 1 1 d . . .
C215 C 0.4707(4) 0.6640(4) 0.4028(4) 0.0539(16) Uani 1 1 d . . .
H215 H 0.4229 0.6980 0.4020 0.065 Uiso 1 1 calc R . .
C216 C 0.5047(4) 0.6380(5) 0.3342(4) 0.0675(19) Uani 1 1 d . . .
H216 H 0.4800 0.6544 0.2870 0.081 Uiso 1 1 calc R . .
C217 C 0.5739(4) 0.5887(5) 0.3325(4) 0.0630(18) Uani 1 1 d . . .
C218 C 0.6076(4) 0.5660(4) 0.4026(4) 0.0566(16) Uani 1 1 d . . .
H218 H 0.6557 0.5324 0.4033 0.068 Uiso 1 1 calc R . .
C219 C 0.5728(4) 0.5912(3) 0.4712(3) 0.0460(14) Uani 1 1 d . . .
H219 H 0.5965 0.5733 0.5185 0.055 Uiso 1 1 calc R . .
C220 C 0.6135(6) 0.5601(6) 0.2578(4) 0.092(3) Uani 1 1 d . . .
H22A H 0.5779 0.5755 0.2144 0.139 Uiso 1 1 calc R . .
H22B H 0.6204 0.5023 0.2595 0.139 Uiso 1 1 calc R . .
H22C H 0.6677 0.5841 0.2510 0.139 Uiso 1 1 calc R . .
C300 C 0.7758(3) 0.5911(3) 0.5917(3) 0.0267(10) Uani 1 1 d . . .
C301 C 0.7866(3) 0.5029(3) 0.5793(3) 0.0277(10) Uani 1 1 d . . .
C302 C 0.7554(3) 0.4495(3) 0.6345(3) 0.0323(11) Uani 1 1 d . . .
C303 C 0.7679(3) 0.3679(3) 0.6225(3) 0.0400(12) Uani 1 1 d . . .
H303 H 0.7487 0.3313 0.6602 0.048 Uiso 1 1 calc R . .
C304 C 0.8078(4) 0.3400(3) 0.5568(4) 0.0464(14) Uani 1 1 d . . .
H304 H 0.8154 0.2845 0.5494 0.056 Uiso 1 1 calc R . .
C305 C 0.8364(3) 0.3922(3) 0.5023(3) 0.0398(13) Uani 1 1 d . . .
H305 H 0.8630 0.3722 0.4570 0.048 Uiso 1 1 calc R . .
C306 C 0.8275(3) 0.4735(3) 0.5117(3) 0.0318(11) Uani 1 1 d . . .
C307 C 0.8661(3) 0.5248(3) 0.4523(3) 0.0348(11) Uani 1 1 d . . .
C308 C 0.9256(3) 0.5790(3) 0.4707(3) 0.0410(13) Uani 1 1 d . . .
H308 H 0.9389 0.5866 0.5235 0.049 Uiso 1 1 calc R . .
C309 C 0.9658(4) 0.6220(3) 0.4151(4) 0.0541(16) Uani 1 1 d . . .
H309 H 1.0069 0.6580 0.4298 0.065 Uiso 1 1 calc R . .
C310 C 0.9472(5) 0.6137(4) 0.3371(4) 0.070(2) Uani 1 1 d . . .
C311 C 0.8888(6) 0.5604(5) 0.3189(4) 0.078(2) Uani 1 1 d . . .
H311 H 0.8757 0.5530 0.2662 0.093 Uiso 1 1 calc R . .
C312 C 0.8477(4) 0.5167(4) 0.3747(4) 0.0591(17) Uani 1 1 d . . .
H312 H 0.8065 0.4809 0.3597 0.071 Uiso 1 1 calc R . .
C313 C 0.7057(3) 0.4729(3) 0.7039(3) 0.0349(11) Uani 1 1 d . . .
C314 C 0.6348(3) 0.5217(3) 0.6972(3) 0.0398(12) Uani 1 1 d . . .
H314 H 0.6206 0.5437 0.6483 0.048 Uiso 1 1 calc R . .
C315 C 0.5854(4) 0.5384(4) 0.7606(3) 0.0496(15) Uani 1 1 d . . .
H315 H 0.5376 0.5719 0.7549 0.060 Uiso 1 1 calc R . .
C316 C 0.6043(4) 0.5071(4) 0.8327(4) 0.0536(16) Uani 1 1 d . . .
C317 C 0.6741(4) 0.4590(4) 0.8393(3) 0.0538(16) Uani 1 1 d . . .
H317 H 0.6883 0.4373 0.8883 0.065 Uiso 1 1 calc R . .
C318 C 0.7238(4) 0.4420(3) 0.7758(3) 0.0447(13) Uani 1 1 d . . .
H318 H 0.7713 0.4082 0.7818 0.054 Uiso 1 1 calc R . .
C319 C 0.5504(5) 0.5284(5) 0.9025(4) 0.080(2) Uani 1 1 d . . .
H31A H 0.5663 0.4946 0.9464 0.120 Uiso 1 1 calc R . .
H31B H 0.4921 0.5204 0.8903 0.120 Uiso 1 1 calc R . .
H31C H 0.5580 0.5841 0.9157 0.120 Uiso 1 1 calc R . .
C320 C 0.9945(7) 0.6592(5) 0.2769(5) 0.112(4) Uani 1 1 d . . .
H32A H 1.0469 0.6310 0.2650 0.168 Uiso 1 1 calc R . .
H32B H 1.0059 0.7121 0.2964 0.168 Uiso 1 1 calc R . .
H32C H 0.9614 0.6642 0.2299 0.168 Uiso 1 1 calc R . .
C400 C 0.9134(3) 0.7647(3) 0.6010(3) 0.0276(10) Uani 1 1 d . . .
C401 C 1.0057(3) 0.7784(3) 0.6067(3) 0.0287(10) Uani 1 1 d . . .
C402 C 1.0497(3) 0.7442(3) 0.6695(3) 0.0348(11) Uani 1 1 d . . .
C403 C 1.1344(3) 0.7575(3) 0.6750(3) 0.0431(13) Uani 1 1 d . . .
H403 H 1.1643 0.7356 0.7173 0.052 Uiso 1 1 calc R . .
C404 C 1.1755(3) 0.8019(3) 0.6202(4) 0.0452(14) Uani 1 1 d . . .
H404 H 1.2334 0.8095 0.6243 0.054 Uiso 1 1 calc R . .
C405 C 1.1321(3) 0.8351(3) 0.5598(3) 0.0401(13) Uani 1 1 d . . .
H405 H 1.1604 0.8661 0.5225 0.048 Uiso 1 1 calc R . .
C406 C 1.0473(3) 0.8240(3) 0.5520(3) 0.0335(11) Uani 1 1 d . . .
C407 C 1.0054(3) 0.8670(3) 0.4864(3) 0.0353(11) Uani 1 1 d . . .
C408 C 0.9348(3) 0.9144(3) 0.4976(3) 0.0347(11) Uani 1 1 d . . .
H408 H 0.9099 0.9176 0.5476 0.042 Uiso 1 1 calc R . .
C409 C 0.9004(3) 0.9567(3) 0.4372(3) 0.0427(13) Uani 1 1 d . . .
H409 H 0.8512 0.9876 0.4462 0.051 Uiso 1 1 calc R . .
C410 C 0.9353(4) 0.9556(3) 0.3642(3) 0.0462(14) Uani 1 1 d . . .
C411 C 1.0063(4) 0.9087(3) 0.3530(3) 0.0509(15) Uani 1 1 d . . .
H411 H 1.0315 0.9063 0.3032 0.061 Uiso 1 1 calc R . .
C412 C 1.0410(4) 0.8655(3) 0.4130(3) 0.0440(13) Uani 1 1 d . . .
H412 H 1.0900 0.8342 0.4039 0.053 Uiso 1 1 calc R . .
C413 C 1.0131(3) 0.6897(3) 0.7281(3) 0.0344(11) Uani 1 1 d . . .
C414 C 1.0174(4) 0.7055(4) 0.8063(4) 0.0539(15) Uani 1 1 d . . .
H414 H 1.0391 0.7543 0.8227 0.065 Uiso 1 1 calc R . .
C415 C 0.9907(5) 0.6515(5) 0.8605(4) 0.0670(19) Uani 1 1 d . . .
H415 H 0.9942 0.6638 0.9138 0.080 Uiso 1 1 calc R . .
C416 C 0.9590(4) 0.5797(4) 0.8389(4) 0.0609(18) Uani 1 1 d . . .
C417 C 0.9529(4) 0.5647(4) 0.7612(4) 0.0581(17) Uani 1 1 d . . .
H417 H 0.9298 0.5165 0.7449 0.070 Uiso 1 1 calc R . .
C418 C 0.9797(3) 0.6187(3) 0.7064(3) 0.0425(13) Uani 1 1 d . . .
H418 H 0.9751 0.6068 0.6531 0.051 Uiso 1 1 calc R . .
C419 C 0.9338(6) 0.5179(6) 0.8990(5) 0.098(3) Uani 1 1 d . . .
H41A H 0.9766 0.4757 0.9016 0.147 Uiso 1 1 calc R . .
H41B H 0.8810 0.4951 0.8842 0.147 Uiso 1 1 calc R . .
H41C H 0.9274 0.5430 0.9496 0.147 Uiso 1 1 calc R . .
C420 C 0.8975(5) 1.0034(4) 0.2987(4) 0.0656(19) Uani 1 1 d . . .
H42A H 0.9146 1.0586 0.3022 0.098 Uiso 1 1 calc R . .
H42B H 0.8369 1.0016 0.3023 0.098 Uiso 1 1 calc R . .
H42C H 0.9163 0.9812 0.2492 0.098 Uiso 1 1 calc R . .
Fe1 Fe 0.75318(4) 0.75133(4) 0.52284(4) 0.02746(19) Uani 1 1 d . . .
Fe2 Fe 0.75436(4) 0.73835(4) 0.68276(4) 0.02618(19) Uani 1 1 d . . .
N1 N 0.7549(3) 0.7214(3) 0.8031(2) 0.0361(10) Uani 1 1 d . . .
N2 N 0.7612(10) 0.6644(5) 1.1062(5) 0.195(7) Uani 1 1 d . . .
N3 N 0.7547(3) 0.7666(3) 0.4029(2) 0.0371(10) Uani 1 1 d . . .
N4 N 0.7518(8) 0.8598(5) 0.1055(4) 0.155(5) Uani 1 1 d . . .
O1 O 0.7184(2) 0.86069(19) 0.6807(2) 0.0357(8) Uani 1 1 d . . .
O2 O 0.7532(2) 0.86672(19) 0.5556(2) 0.0350(8) Uani 1 1 d . . .
O3 O 0.63788(19) 0.70934(19) 0.65869(19) 0.0306(7) Uani 1 1 d . . .
O4 O 0.6219(2) 0.75141(19) 0.5371(2) 0.0332(8) Uani 1 1 d . . .
O5 O 0.75336(19) 0.63219(18) 0.53398(18) 0.0293(7) Uani 1 1 d . . .
O6 O 0.79026(19) 0.61792(18) 0.65722(18) 0.0291(7) Uani 1 1 d . . .
O7 O 0.87145(19) 0.77155(18) 0.66284(19) 0.0302(7) Uani 1 1 d . . .
O8 O 0.8844(2) 0.74858(18) 0.53639(19) 0.0308(7) Uani 1 1 d . . .
O1D O 0.7613(3) 0.4622(3) 0.0302(2) 0.117(2) Uiso 1 1 d G . .
C1D C 0.8267(3) 0.4590(3) 0.0844(3) 0.146(5) Uiso 1 1 d G . .
H1D1 H 0.8429 0.5133 0.0979 0.175 Uiso 1 1 calc R . .
H1D2 H 0.8756 0.4305 0.0620 0.175 Uiso 1 1 calc R . .
C2D C 0.7981(3) 0.4184(3) 0.1513(2) 0.157(5) Uiso 1 1 d G . .
H2D1 H 0.8333 0.3705 0.1610 0.188 Uiso 1 1 calc R . .
H2D2 H 0.8006 0.4533 0.1969 0.188 Uiso 1 1 calc R . .
C3D C 0.7150(3) 0.3966(2) 0.1385(2) 0.170(6) Uiso 1 1 d G . .
H3D1 H 0.6778 0.4210 0.1780 0.205 Uiso 1 1 calc R . .
H3D2 H 0.7104 0.3383 0.1420 0.205 Uiso 1 1 calc R . .
C4D C 0.6923(3) 0.4237(2) 0.0636(2) 0.202(7) Uiso 1 1 d G . .
H4D1 H 0.6441 0.4611 0.0672 0.243 Uiso 1 1 calc R . .
H4D2 H 0.6768 0.3784 0.0313 0.243 Uiso 1 1 calc R . .
O1S O 0.7711(4) 0.1052(3) 0.0542(3) 0.330(9) Uiso 1 1 d G . .
C1S C 0.6991(4) 0.0602(2) 0.0673(3) 0.273(11) Uiso 1 1 d G . .
H1S1 H 0.6544 0.0783 0.0322 0.327 Uiso 1 1 calc R . .
H1S2 H 0.7116 0.0034 0.0573 0.327 Uiso 1 1 calc R . .
C2S C 0.6736(4) 0.0708(2) 0.1454(3) 0.221(8) Uiso 1 1 d G . .
H2S1 H 0.6739 0.0191 0.1728 0.266 Uiso 1 1 calc R . .
H2S2 H 0.6167 0.0940 0.1477 0.266 Uiso 1 1 calc R . .
C3S C 0.7299(4) 0.1224(2) 0.1807(3) 0.232(8) Uiso 1 1 d G . .
H3S1 H 0.7571 0.0954 0.2250 0.278 Uiso 1 1 calc R . .
H3S2 H 0.6999 0.1704 0.1999 0.278 Uiso 1 1 calc R . .
C4S C 0.7901(4) 0.1437(3) 0.1243(3) 0.270(10) Uiso 1 1 d G . .
H4S1 H 0.7890 0.2019 0.1165 0.324 Uiso 1 1 calc R . .
H4S2 H 0.8462 0.1269 0.1416 0.324 Uiso 1 1 calc R . .
O1T O 0.1489(4) 0.7791(5) 0.1232(4) 0.378(11) Uiso 1 1 d G . .
C1T C 0.1234(4) 0.7165(5) 0.0752(4) 0.279(11) Uiso 1 1 d G . .
H1T1 H 0.1519 0.7195 0.0243 0.335 Uiso 1 1 calc R . .
H1T2 H 0.1377 0.6646 0.0993 0.335 Uiso 1 1 calc R . .
C2T C 0.0363(4) 0.7245(5) 0.0658(4) 0.233(9) Uiso 1 1 d G . .
H2T1 H 0.0089 0.6765 0.0853 0.279 Uiso 1 1 calc R . .
H2T2 H 0.0231 0.7313 0.0104 0.279 Uiso 1 1 calc R . .
C3T C 0.0079(4) 0.7920(6) 0.1080(5) 0.346(15) Uiso 1 1 d G . .
H3T1 H -0.0189 0.8311 0.0728 0.415 Uiso 1 1 calc R . .
H3T2 H -0.0331 0.7762 0.1478 0.415 Uiso 1 1 calc R . .
C4T C 0.0775(4) 0.8257(5) 0.1435(4) 0.290(12) Uiso 1 1 d G . .
H4T1 H 0.0840 0.8810 0.1254 0.348 Uiso 1 1 calc R . .
H4T2 H 0.0698 0.8261 0.2003 0.348 Uiso 1 1 calc R . .
O1U O 0.5836(6) 0.1928(5) 0.8742(3) 0.445(14) Uiso 1 1 d G . .
C1U C 0.4988(6) 0.2151(5) 0.8647(3) 0.298(12) Uiso 1 1 d G . .
H1U1 H 0.4869 0.2239 0.8093 0.358 Uiso 1 1 calc R . .
H1U2 H 0.4630 0.1725 0.8844 0.358 Uiso 1 1 calc R . .
C2U C 0.4831(6) 0.2859(6) 0.9067(3) 0.285(11) Uiso 1 1 d G . .
H2U1 H 0.4635 0.3288 0.8715 0.342 Uiso 1 1 calc R . .
H2U2 H 0.4396 0.2773 0.9466 0.342 Uiso 1 1 calc R . .
C3U C 0.5580(6) 0.3074(6) 0.9422(3) 0.212(8) Uiso 1 1 d G . .
H3U1 H 0.5505 0.3091 0.9990 0.255 Uiso 1 1 calc R . .
H3U2 H 0.5744 0.3606 0.9239 0.255 Uiso 1 1 calc R . .
C4U C 0.6201(6) 0.2499(6) 0.9221(3) 0.324(14) Uiso 1 1 d G . .
H4U1 H 0.6424 0.2240 0.9692 0.389 Uiso 1 1 calc R . .
H4U2 H 0.6663 0.2754 0.8942 0.389 Uiso 1 1 calc R . .

loop_
_atom_site_aniso_label
_atom_site_aniso_U_11
_atom_site_aniso_U_22
_atom_site_aniso_U_33
_atom_site_aniso_U_23
_atom_site_aniso_U_13
_atom_site_aniso_U_12
C1 0.068(4) 0.049(4) 0.036(3) 0.001(3) -0.001(3) -0.016(3)
C2 0.101(6) 0.056(4) 0.040(3) 0.005(3) 0.000(4) -0.018(4)
C3 0.119(7) 0.056(4) 0.051(4) 0.001(3) 0.007(4) -0.016(4)
C4 0.156(8) 0.061(5) 0.033(3) -0.008(3) 0.002(4) -0.022(5)
C5 0.095(5) 0.049(4) 0.037(3) -0.004(3) 0.004(3) -0.012(3)
C6 0.279(15) 0.071(6) 0.033(4) 0.010(4) -0.007(6) -0.025(7)
C7 0.082(5) 0.095(6) 0.046(4) 0.002(4) -0.007(4) -0.011(4)
C8 0.106(7) 0.128(8) 0.059(5) -0.008(5) -0.017(5) 0.011(6)
C9 0.106(6) 0.068(5) 0.035(3) -0.002(3) 0.001(4) 0.004(4)
C10 0.108(7) 0.105(7) 0.049(4) 0.005(4) 0.011(5) -0.024(5)
C11 0.074(5) 0.088(5) 0.048(4) 0.000(4) 0.003(3) -0.025(4)
C12 0.191(11) 0.077(6) 0.040(4) 0.000(4) -0.005(5) 0.017(6)
C100 0.026(3) 0.025(3) 0.054(3) -0.004(2) 0.003(2) -0.003(2)
C101 0.029(3) 0.028(3) 0.073(4) -0.001(3) 0.012(3) -0.005(2)
C102 0.036(3) 0.033(3) 0.079(4) -0.012(3) 0.013(3) -0.007(2)
C103 0.052(4) 0.029(3) 0.112(6) -0.017(4) 0.009(4) -0.009(3)
C104 0.050(4) 0.025(3) 0.134(7) -0.004(4) 0.017(4) -0.011(3)
C105 0.044(4) 0.031(3) 0.125(7) 0.014(4) 0.013(4) -0.004(3)
C106 0.031(3) 0.034(3) 0.081(4) 0.009(3) 0.013(3) -0.005(2)
C107 0.034(3) 0.036(3) 0.084(5) 0.021(3) 0.006(3) 0.005(2)
C108 0.046(4) 0.072(5) 0.085(5) 0.035(4) -0.002(4) -0.015(3)
C109 0.061(5) 0.097(6) 0.081(5) 0.048(5) 0.001(4) -0.001(4)
C110 0.047(4) 0.071(5) 0.066(4) 0.021(4) -0.003(3) 0.004(3)
C111 0.040(3) 0.045(3) 0.066(4) 0.016(3) 0.005(3) 0.005(3)
C112 0.032(3) 0.035(3) 0.058(4) 0.012(3) 0.004(3) -0.001(2)
C113 0.075(5) 0.110(7) 0.065(5) 0.018(5) -0.015(4) 0.007(5)
C114 0.056(4) 0.030(3) 0.067(4) -0.018(3) 0.008(3) -0.017(3)
C115 0.086(5) 0.054(4) 0.075(5) -0.026(4) 0.016(4) -0.009(4)
C116 0.124(8) 0.077(6) 0.067(5) -0.032(4) 0.002(5) -0.014(5)
C117 0.094(6) 0.085(6) 0.070(5) -0.015(4) -0.017(5) -0.017(5)
C118 0.066(5) 0.063(4) 0.076(5) -0.016(4) -0.012(4) -0.009(4)
C119 0.053(4) 0.042(3) 0.063(4) -0.015(3) 0.003(3) -0.012(3)
C120 0.145(10) 0.134(9) 0.081(6) -0.009(6) -0.043(6) -0.008(7)
C200 0.026(2) 0.019(2) 0.041(3) -0.003(2) 0.004(2) -0.0017(18)
C201 0.027(3) 0.023(2) 0.045(3) 0.004(2) 0.002(2) 0.0009(19)
C202 0.026(3) 0.033(3) 0.052(3) 0.003(2) -0.002(2) 0.002(2)
C203 0.030(3) 0.051(3) 0.066(4) -0.007(3) -0.005(3) 0.000(2)
C204 0.022(3) 0.054(4) 0.079(4) -0.011(3) 0.008(3) -0.006(2)
C205 0.030(3) 0.049(3) 0.063(4) 0.000(3) 0.013(3) 0.002(2)
C206 0.031(3) 0.035(3) 0.047(3) 0.005(2) 0.005(2) 0.003(2)
C207 0.029(3) 0.042(3) 0.044(3) -0.003(2) 0.015(2) 0.002(2)
C208 0.058(4) 0.044(3) 0.046(3) -0.001(3) 0.016(3) -0.004(3)
C209 0.065(4) 0.050(4) 0.064(4) -0.017(3) 0.018(3) -0.015(3)
C210 0.073(5) 0.071(5) 0.052(4) -0.021(3) 0.012(3) -0.015(4)
C211 0.102(6) 0.078(5) 0.049(4) -0.005(4) 0.009(4) -0.011(5)
C212 0.078(5) 0.055(4) 0.047(4) -0.001(3) 0.013(3) -0.015(3)
C213 0.121(8) 0.108(7) 0.080(6) -0.038(5) 0.007(5) -0.026(6)
C214 0.031(3) 0.036(3) 0.046(3) -0.005(2) -0.006(2) -0.006(2)
C215 0.040(3) 0.065(4) 0.057(4) -0.001(3) -0.012(3) 0.005(3)
C216 0.064(4) 0.092(5) 0.047(4) 0.000(4) -0.018(3) -0.001(4)
C217 0.059(4) 0.080(5) 0.051(4) -0.019(3) -0.002(3) -0.002(4)
C218 0.051(4) 0.058(4) 0.060(4) -0.014(3) 0.002(3) 0.007(3)
C219 0.045(3) 0.049(3) 0.045(3) -0.001(3) -0.004(3) 0.005(3)
C220 0.098(7) 0.124(8) 0.055(5) -0.026(5) 0.010(4) -0.005(6)
C300 0.019(2) 0.027(2) 0.034(3) -0.001(2) 0.0034(19) -0.0047(18)
C301 0.024(2) 0.025(2) 0.035(3) -0.003(2) -0.005(2) -0.0038(19)
C302 0.029(3) 0.030(3) 0.038(3) -0.002(2) -0.003(2) -0.003(2)
C303 0.048(3) 0.026(3) 0.047(3) 0.003(2) 0.000(3) -0.008(2)
C304 0.052(3) 0.022(3) 0.065(4) -0.008(3) 0.004(3) 0.001(2)
C305 0.037(3) 0.030(3) 0.052(3) -0.011(2) 0.006(2) 0.001(2)
C306 0.026(2) 0.029(3) 0.040(3) -0.007(2) -0.003(2) 0.000(2)
C307 0.030(3) 0.033(3) 0.041(3) -0.010(2) 0.008(2) 0.004(2)
C308 0.032(3) 0.041(3) 0.049(3) -0.004(3) 0.003(2) -0.003(2)
C309 0.042(3) 0.042(3) 0.079(5) -0.001(3) 0.019(3) -0.005(3)
C310 0.094(6) 0.047(4) 0.067(5) -0.001(3) 0.039(4) -0.007(4)
C311 0.117(7) 0.075(5) 0.041(4) -0.006(3) 0.021(4) -0.016(5)
C312 0.072(4) 0.060(4) 0.046(4) -0.018(3) 0.007(3) -0.015(3)
C313 0.039(3) 0.027(3) 0.039(3) 0.001(2) 0.002(2) -0.010(2)
C314 0.042(3) 0.032(3) 0.046(3) 0.006(2) 0.002(2) -0.006(2)
C315 0.048(3) 0.048(3) 0.052(4) 0.001(3) 0.013(3) 0.002(3)
C316 0.061(4) 0.052(4) 0.047(4) -0.002(3) 0.016(3) -0.009(3)
C317 0.072(4) 0.049(4) 0.040(3) 0.011(3) 0.007(3) -0.009(3)
C318 0.050(3) 0.038(3) 0.046(3) 0.008(3) -0.001(3) -0.001(3)
C319 0.088(6) 0.093(6) 0.058(4) 0.004(4) 0.028(4) -0.004(5)
C320 0.162(10) 0.081(6) 0.091(7) 0.009(5) 0.065(7) -0.014(6)
C400 0.028(2) 0.018(2) 0.037(3) -0.0005(19) 0.003(2) -0.0028(18)
C401 0.027(2) 0.024(2) 0.035(3) -0.003(2) 0.002(2) -0.0014(19)
C402 0.029(3) 0.030(3) 0.046(3) -0.009(2) -0.001(2) 0.000(2)
C403 0.034(3) 0.042(3) 0.054(3) 0.000(3) -0.008(3) -0.001(2)
C404 0.025(3) 0.041(3) 0.070(4) 0.000(3) 0.000(3) -0.006(2)
C405 0.032(3) 0.033(3) 0.055(3) 0.000(2) 0.011(2) -0.006(2)
C406 0.031(3) 0.028(3) 0.042(3) -0.005(2) 0.005(2) 0.002(2)
C407 0.036(3) 0.027(3) 0.043(3) -0.001(2) 0.006(2) -0.009(2)
C408 0.035(3) 0.029(3) 0.040(3) 0.000(2) 0.004(2) -0.005(2)
C409 0.041(3) 0.030(3) 0.056(4) 0.003(2) 0.001(3) -0.003(2)
C410 0.055(4) 0.040(3) 0.043(3) 0.007(3) 0.003(3) -0.004(3)
C411 0.064(4) 0.046(3) 0.043(3) 0.005(3) 0.013(3) -0.006(3)
C412 0.044(3) 0.039(3) 0.048(3) 0.000(3) 0.014(3) 0.003(2)
C413 0.025(3) 0.039(3) 0.039(3) 0.003(2) -0.004(2) 0.005(2)
C414 0.063(4) 0.052(4) 0.048(4) 0.000(3) -0.007(3) -0.001(3)
C415 0.080(5) 0.084(5) 0.037(3) 0.012(3) -0.001(3) 0.002(4)
C416 0.050(4) 0.076(5) 0.057(4) 0.031(4) -0.003(3) 0.000(3)
C417 0.052(4) 0.052(4) 0.071(5) 0.016(3) -0.015(3) -0.012(3)
C418 0.042(3) 0.042(3) 0.044(3) 0.009(3) -0.009(2) -0.006(2)
C419 0.096(6) 0.115(7) 0.082(6) 0.058(5) -0.009(5) -0.018(5)
C420 0.079(5) 0.062(4) 0.055(4) 0.016(3) 0.002(4) 0.004(4)
Fe1 0.0289(4) 0.0255(4) 0.0280(4) 0.0022(3) 0.0010(3) -0.0023(3)
Fe2 0.0249(4) 0.0266(4) 0.0272(4) -0.0027(3) 0.0023(3) -0.0044(3)
N1 0.037(2) 0.040(3) 0.031(2) -0.0073(19) 0.0041(18) -0.0082(19)
N2 0.45(2) 0.088(6) 0.050(5) 0.002(4) -0.002(8) -0.041(9)
N3 0.042(3) 0.040(3) 0.030(2) 0.0022(19) -0.003(2) -0.005(2)
N4 0.320(15) 0.099(6) 0.045(4) 0.007(4) 0.005(6) 0.013(8)
O1 0.0340(19) 0.0254(17) 0.048(2) -0.0043(16) 0.0081(16) -0.0034(14)
O2 0.0322(19) 0.0265(17) 0.046(2) 0.0006(15) 0.0030(16) -0.0009(14)
O3 0.0239(17) 0.0304(18) 0.0377(19) -0.0026(15) 0.0006(15) -0.0019(14)
O4 0.0302(18) 0.0282(18) 0.041(2) 0.0051(15) 0.0031(15) -0.0023(14)
O5 0.0294(18) 0.0244(17) 0.0342(18) 0.0012(14) 0.0011(14) -0.0029(13)
O6 0.0268(17) 0.0279(17) 0.0328(18) -0.0036(14) -0.0013(14) -0.0025(13)
O7 0.0252(17) 0.0285(17) 0.0372(19) -0.0029(14) 0.0023(14) -0.0046(13)
O8 0.0305(18) 0.0271(17) 0.0349(19) -0.0028(14) -0.0008(15) -0.0050(14)

loop_
_geom_bond_atom_site_label_1
_geom_bond_atom_site_label_2
_geom_bond_distance
_geom_bond_site_symmetry_2
_geom_bond_publ_flag
C1 N1 1.339(7) . ?
C1 C2 1.377(8) . ?
C2 C3 1.347(9) . ?
C3 C4 1.380(10) . ?
C3 C6 1.438(10) . ?
C4 C5 1.398(9) . ?
C5 N1 1.311(7) . ?
C6 N2 1.129(10) . ?
C7 N3 1.326(8) . ?
C7 C8 1.388(11) . ?
C8 C9 1.407(12) . ?
C9 C10 1.304(11) . ?
C9 C12 1.438(10) . ?
C10 C11 1.387(10) . ?
C11 N3 1.332(8) . ?
C12 N4 1.165(10) . ?
C100 O1 1.252(6) . ?
C100 O2 1.267(6) . ?
C100 C101 1.510(7) . ?
C101 C106 1.415(8) . ?
C101 C102 1.414(8) . ?
C102 C103 1.394(8) . ?
C102 C114 1.492(9) . ?
C103 C104 1.394(11) . ?
C104 C105 1.363(11) . ?
C105 C106 1.400(8) . ?
C106 C107 1.478(9) . ?
C107 C108 1.387(9) . ?
C107 C112 1.397(8) . ?
C108 C109 1.359(11) . ?
C109 C110 1.390(10) . ?
C110 C111 1.375(9) . ?
C110 C113 1.507(10) . ?
C111 C112 1.369(9) . ?
C114 C119 1.379(9) . ?
C114 C115 1.393(9) . ?
C115 C116 1.350(11) . ?
C116 C117 1.400(12) . ?
C117 C118 1.389(11) . ?
C117 C120 1.492(12) . ?
C118 C119 1.389(9) . ?
C200 O4 1.251(6) . ?
C200 O3 1.263(6) . ?
C200 C201 1.511(6) . ?
C201 C202 1.405(7) . ?
C201 C206 1.410(7) . ?
C202 C203 1.401(7) . ?
C202 C214 1.485(7) . ?
C203 C204 1.382(8) . ?
C204 C205 1.376(8) . ?
C205 C206 1.408(7) . ?
C206 C207 1.490(8) . ?
C207 C212 1.375(8) . ?
C207 C208 1.385(8) . ?
C208 C209 1.364(9) . ?
C209 C210 1.382(10) . ?
C210 C211 1.377(10) . ?
C210 C213 1.526(10) . ?
C211 C212 1.382(10) . ?
C214 C215 1.383(8) . ?
C214 C219 1.382(7) . ?
C215 C216 1.373(9) . ?
C216 C217 1.375(10) . ?
C217 C218 1.383(9) . ?
C217 C220 1.513(9) . ?
C218 C219 1.373(8) . ?
C300 O6 1.250(5) . ?
C300 O5 1.263(5) . ?
C300 C301 1.512(6) . ?
C301 C302 1.407(7) . ?
C301 C306 1.422(7) . ?
C302 C303 1.402(7) . ?
C302 C313 1.486(7) . ?
C303 C304 1.379(8) . ?
C304 C305 1.371(8) . ?
C305 C306 1.386(7) . ?
C306 C307 1.482(7) . ?
C307 C308 1.385(7) . ?
C307 C312 1.387(8) . ?
C308 C309 1.369(8) . ?
C309 C310 1.395(10) . ?
C310 C311 1.360(11) . ?
C310 C320 1.503(10) . ?
C311 C312 1.384(9) . ?
C313 C318 1.379(7) . ?
C313 C314 1.397(7) . ?
C314 C315 1.376(8) . ?
C315 C316 1.385(9) . ?
C316 C317 1.376(9) . ?
C316 C319 1.521(9) . ?
C317 C318 1.381(8) . ?
C400 O8 1.252(6) . ?
C400 O7 1.264(6) . ?
C400 C401 1.519(6) . ?
C401 C406 1.394(7) . ?
C401 C402 1.416(7) . ?
C402 C403 1.395(7) . ?
C402 C413 1.491(7) . ?
C403 C404 1.379(8) . ?
C404 C405 1.373(8) . ?
C405 C406 1.394(7) . ?
C406 C407 1.499(7) . ?
C407 C408 1.388(7) . ?
C407 C412 1.389(7) . ?
C408 C409 1.376(7) . ?
C409 C410 1.378(8) . ?
C410 C411 1.388(8) . ?
C410 C420 1.513(8) . ?
C411 C412 1.380(8) . ?
C413 C418 1.383(7) . ?
C413 C414 1.384(8) . ?
C414 C415 1.377(9) . ?
C415 C416 1.383(10) . ?
C416 C417 1.376(10) . ?
C416 C419 1.527(9) . ?
C417 C418 1.385(8) . ?
Fe1 O5 2.018(3) . ?
Fe1 O2 2.032(3) . ?
Fe1 N3 2.089(4) . ?
Fe1 O4 2.132(3) . ?
Fe1 O8 2.132(3) . ?
Fe1 Fe2 2.7753(10) . ?
Fe2 O3 2.005(3) . ?
Fe2 O7 2.011(3) . ?
Fe2 N1 2.100(4) . ?
Fe2 O1 2.130(3) . ?
Fe2 O6 2.146(3) . ?
O1D C1D 1.4200 . ?
O1D C4D 1.4200 . ?
C1D C2D 1.4200 . ?
C2D C3D 1.4200 . ?
C3D C4D 1.4200 . ?
O1S C4S 1.4200 . ?
O1S C1S 1.4200 . ?
C1S C2S 1.4200 . ?
C2S C3S 1.4200 . ?
C3S C4S 1.4200 . ?
O1T C1T 1.4200 . ?
O1T C4T 1.4200 . ?
C1T C2T 1.4200 . ?
C2T C3T 1.4200 . ?
C3T C4T 1.4200 . ?
O1U C4U 1.4200 . ?
O1U C1U 1.4200 . ?
C1U C2U 1.4200 . ?
C2U C3U 1.4200 . ?
C3U C4U 1.4200 . ?
